data_7010488
loop_
_publ_author_name
'Aucott, Stephen M.'
'Clarke, Matthew L.'
'Slawin, Alexandra M. Z.'
'Woollins, J. Derek'

_publ_section_title
;
 Synthesis and co-ordination chemistry of a novel multifunctional
 bis-phosphine containing a P--N--Si--N--P backbone
;
_journal_issue 7
_journal_name_full 'Journal of the Chemical Society, Dalton Transactions'
_journal_page_first 972
_journal_paper_doi 10.1039/b009722p
_journal_year 2001
_chemical_formula_analytical 'C38 H40 N4 P2 Pt Si'
_chemical_formula_moiety 'C38 H40 N4 P2 Pt Si'
_chemical_formula_structural 'C38 H40 N4 P2 Pt Si'
_chemical_formula_sum 'C38 H40 N4 P2 Pt Si'
_chemical_formula_weight 837.86
_chemical_melting_point ?
_chemical_name_systematic 10
_space_group_IT_number 14
_symmetry_cell_setting monoclinic
_symmetry_space_group_name_Hall '-P 2yn'
_symmetry_space_group_name_H-M 'P 1 21/n 1'
_atom_sites_solution_hydrogens geom
_atom_sites_solution_primary direct
_atom_sites_solution_secondary difmap
_audit_creation_method SHELXL
_cell_angle_alpha 90.00
_cell_angle_beta 90.8350(10)
_cell_angle_gamma 90.00
_cell_formula_units_Z 4
_cell_length_a 12.5811(2)
_cell_length_b 18.3389(3)
_cell_length_c 15.4399(3)
_cell_measurement_reflns_used 192
_cell_measurement_temperature 293(2)
_cell_measurement_theta_max 168
_cell_measurement_theta_min 12
_cell_volume 3561.97(11)
_computing_cell_refinement 'Bruker SMART'
_computing_data_collection 'Bruker SMART'
_computing_data_reduction 'Bruker SHELXTL'
_computing_molecular_graphics 'Bruker SHELXTL'
_computing_publication_material 'Bruker SHELXTL'
_computing_structure_refinement 'SHELXL-93 (Sheldrick, 1993)'
_computing_structure_solution 'SHELXS-86 (Sheldrick, 1990)'
_diffrn_ambient_temperature 293(2)
_diffrn_measurement_device CCD
_diffrn_measurement_method 'phi and omega scans'
_diffrn_radiation_monochromator graphite
_diffrn_radiation_source 'fine-focus sealed tube'
_diffrn_radiation_type MoK\a
_diffrn_radiation_wavelength 0.71073
_diffrn_reflns_av_R_equivalents 0.0413
_diffrn_reflns_av_sigmaI/netI 0.0452
_diffrn_reflns_limit_h_max 13
_diffrn_reflns_limit_h_min -12
_diffrn_reflns_limit_k_max 20
_diffrn_reflns_limit_k_min -17
_diffrn_reflns_limit_l_max 17
_diffrn_reflns_limit_l_min -16
_diffrn_reflns_number 15304
_diffrn_reflns_theta_max 23.21
_diffrn_reflns_theta_min 1.96
_diffrn_standards_decay_% -
_diffrn_standards_interval_count -
_diffrn_standards_interval_time -
_diffrn_standards_number -
_exptl_absorpt_coefficient_mu 4.096
_exptl_absorpt_correction_T_max 0.693218
_exptl_absorpt_correction_T_min 0.466137
_exptl_absorpt_correction_type sadabs
_exptl_crystal_colour colourless
_exptl_crystal_density_diffrn 1.562
_exptl_crystal_density_meas ?
_exptl_crystal_density_method -
_exptl_crystal_description plate
_exptl_crystal_F_000 1672
_exptl_crystal_size_max .14
_exptl_crystal_size_mid .1
_exptl_crystal_size_min .03
_refine_diff_density_max 0.680
_refine_diff_density_min -0.401
_refine_diff_density_rms 0.074
_refine_ls_extinction_coef 0.00000(6)
_refine_ls_extinction_expression Fc^*^=kFc[1+0.001xFc^2^\l^3^/sin(2\q)]^-1/4^
_refine_ls_extinction_method SHELXL
_refine_ls_goodness_of_fit_all 0.931
_refine_ls_goodness_of_fit_obs 0.974
_refine_ls_hydrogen_treatment riding
_refine_ls_matrix_type full
_refine_ls_number_parameters 416
_refine_ls_number_reflns 5033
_refine_ls_number_restraints 0
_refine_ls_restrained_S_all 0.985
_refine_ls_restrained_S_obs 0.974
_refine_ls_R_factor_all 0.0429
_refine_ls_R_factor_obs 0.0259
_refine_ls_shift/esd_max -0.896
_refine_ls_shift/esd_mean 0.002
_refine_ls_structure_factor_coef Fsqd
_refine_ls_weighting_details 'w=1/[\s^2^(Fo^2^)+(0.0270P)^2^+0.0000P] where P=(Fo^2^+2Fc^2^)/3'
_refine_ls_weighting_scheme calc
_refine_ls_wR_factor_all 0.0597
_refine_ls_wR_factor_obs 0.0517
_reflns_number_observed 3940
_reflns_number_total 5072
_reflns_observed_criterion >2sigma(I)
_cod_data_source_file b009722p.txt
_cod_data_source_block 10
_cod_depositor_comments
;
The following automatic conversions were performed:
'_symmetry_cell_setting' value 'Monoclinic' changed to 'monoclinic'
according to '/home/adriana/struct/CIF-dictionaries/cif_core.dic'
dictionary named 'cif_core.dic' version 2.4.1 from 2010-06-29.

Automatic conversion script
Id: cif_fix_enum 1555 2011-01-17 13:19:09Z saulius 

The following automatic conversions were performed:

'_chemical_melting_point' value '-' was changed to '?' - the value is
undefined or not given.

Automatic conversion script
Id: cif_fix_values 1569 2011-02-09 13:29:24Z adriana 

The following automatic conversions were performed:

'_exptl_crystal_density_meas' value '-' was changed to '?' - the
value is perceived as not measured.

Automatic conversion script
Id: cif_fix_values 3008 2015-01-20 13:52:24Z robertas 

The following automatic conversions were performed:

'_refine_ls_weighting_scheme' value 'calc
w=1/[\s^2^(Fo^2^)+(0.0270P)^2^+0.0000P] where P=(Fo^2^+2Fc^2^)/3' was
changed to 'calc'. New tag '_refine_ls_weighting_details' was
created. The value of the new tag was set to
'w=1/[\s^2^(Fo^2^)+(0.0270P)^2^+0.0000P] where P=(Fo^2^+2Fc^2^)/3'.

Automatic conversion script
Id: cif_fix_values 3143 2015-03-26 13:38:13Z robertas 
;
_cod_original_sg_symbol_H-M P2(1)/n
_cod_database_code 7010488

loop_
_symmetry_equiv_pos_as_xyz
'x, y, z'
'-x+1/2, y+1/2, -z+1/2'
'-x, -y, -z'
'x-1/2, -y-1/2, z-1/2'

loop_
_atom_site_aniso_label
_atom_site_aniso_U_11
_atom_site_aniso_U_22
_atom_site_aniso_U_33
_atom_site_aniso_U_23
_atom_site_aniso_U_13
_atom_site_aniso_U_12
Pt1 0.03179(11) 0.03668(12) 0.03827(12) 0.00060(10) 0.00234(7) -0.00161(9)
C39 0.052(3) 0.061(4) 0.073(4) 0.015(3) 0.011(3) -0.009(3)
C40 0.032(3) 0.059(3) 0.071(4) 0.004(3) 0.002(3) 0.000(2)
P1 0.0383(7) 0.0323(6) 0.0354(7) 0.0026(5) 0.0039(6) 0.0013(6)
C1 0.045(3) 0.036(3) 0.039(3) 0.001(2) 0.000(2) 0.001(2)
C2 0.056(4) 0.050(3) 0.042(3) 0.000(3) -0.003(3) 0.012(3)
C3 0.078(4) 0.066(4) 0.050(3) -0.017(3) -0.002(3) 0.021(3)
C4 0.083(5) 0.070(4) 0.045(3) -0.017(3) -0.008(3) 0.006(4)
C5 0.061(4) 0.089(5) 0.052(4) 0.000(3) -0.020(3) 0.010(3)
C6 0.052(4) 0.063(4) 0.054(4) -0.007(3) -0.002(3) 0.019(3)
C7 0.040(3) 0.034(3) 0.038(3) 0.003(2) -0.002(2) 0.000(2)
C8 0.076(4) 0.046(3) 0.042(3) 0.004(3) 0.013(3) 0.000(3)
C9 0.093(5) 0.050(3) 0.045(3) 0.015(3) 0.011(3) -0.008(3)
C10 0.102(5) 0.037(3) 0.057(4) 0.008(3) 0.004(4) -0.009(3)
C11 0.106(5) 0.041(3) 0.059(4) -0.005(3) 0.021(4) 0.000(3)
C12 0.074(4) 0.039(3) 0.048(3) -0.004(3) 0.015(3) -0.002(3)
N1 0.036(2) 0.034(2) 0.042(2) 0.007(2) 0.002(2) 0.005(2)
C13 0.037(3) 0.044(3) 0.041(3) 0.003(2) 0.005(2) 0.004(2)
N14 0.054(3) 0.058(3) 0.104(4) 0.005(3) -0.007(3) -0.006(3)
C15 0.063(5) 0.079(5) 0.101(5) 0.012(4) -0.003(4) -0.031(4)
C16 0.038(4) 0.113(5) 0.058(4) 0.004(4) -0.003(3) 0.003(4)
C17 0.064(4) 0.066(4) 0.083(5) 0.009(3) -0.001(4) 0.026(3)
C18 0.040(3) 0.030(3) 0.078(4) 0.010(2) -0.005(3) 0.004(2)
P2 0.0317(7) 0.0347(7) 0.0393(7) 0.0015(6) 0.0026(6) 0.0026(5)
C19 0.029(3) 0.039(3) 0.049(3) 0.002(2) 0.005(2) 0.003(2)
C20 0.048(3) 0.048(3) 0.047(3) 0.003(3) -0.003(3) 0.000(3)
C21 0.049(4) 0.077(4) 0.047(3) 0.005(3) -0.007(3) -0.001(3)
C22 0.051(4) 0.075(4) 0.055(4) 0.020(3) -0.006(3) 0.010(3)
C23 0.050(4) 0.048(3) 0.083(4) 0.013(3) -0.002(3) 0.010(3)
C24 0.044(3) 0.052(3) 0.050(3) 0.004(3) -0.004(3) 0.005(3)
C25 0.038(3) 0.032(3) 0.042(3) 0.007(2) 0.000(2) -0.001(2)
C26 0.042(3) 0.049(3) 0.053(3) -0.002(3) 0.000(3) 0.010(3)
C27 0.073(5) 0.047(3) 0.046(3) -0.006(3) 0.008(3) 0.006(3)
C28 0.096(5) 0.060(4) 0.037(3) -0.007(3) -0.005(4) -0.028(4)
C29 0.049(4) 0.115(5) 0.053(4) -0.002(4) 0.000(3) -0.026(4)
C30 0.036(3) 0.077(4) 0.046(3) -0.006(3) 0.008(3) -0.006(3)
N2 0.039(2) 0.037(2) 0.036(2) 0.002(2) 0.004(2) 0.003(2)
C31 0.036(3) 0.042(3) 0.045(3) 0.008(2) 0.005(2) 0.011(2)
N32 0.073(3) 0.060(3) 0.049(3) 0.007(2) 0.013(3) 0.016(3)
C33 0.107(6) 0.088(5) 0.050(4) 0.022(4) 0.031(4) 0.028(4)
C34 0.077(5) 0.096(6) 0.085(5) 0.055(5) 0.019(4) 0.010(4)
C35 0.060(4) 0.048(4) 0.104(5) 0.020(4) 0.010(4) 0.001(3)
C36 0.045(3) 0.042(3) 0.056(3) 0.007(3) 0.003(3) -0.002(2)
Si1 0.0411(8) 0.0356(7) 0.0392(7) 0.0008(6) 0.0054(6) 0.0056(6)
C37 0.056(3) 0.052(3) 0.050(3) -0.004(3) 0.000(3) 0.003(3)
C38 0.055(4) 0.060(4) 0.056(3) 0.010(3) 0.012(3) 0.017(3)

loop_
_atom_site_label
_atom_site_type_symbol
_atom_site_fract_x
_atom_site_fract_y
_atom_site_fract_z
_atom_site_U_iso_or_equiv
_atom_site_thermal_displace_type
_atom_site_occupancy
_atom_site_calc_flag
_atom_site_refinement_flags
_atom_site_disorder_group
Pt1 Pt 0.871910(14) 0.209233(9) 0.529712(12) 0.03556(8) Uani 1 d . .
C39 C 0.9608(4) 0.2971(3) 0.4819(4) 0.0617(15) Uani 1 d . .
H39A H 0.9135(4) 0.3355(3) 0.4641(4) 0.093 Uiso 1 calc R .
H39B H 1.0013(4) 0.2811(3) 0.4332(4) 0.093 Uiso 1 calc R .
H39C H 1.0081(4) 0.3147(3) 0.5265(4) 0.093 Uiso 1 calc R .
C40 C 1.0211(4) 0.1613(3) 0.5485(3) 0.0541(14) Uani 1 d . .
H40A H 1.0127(4) 0.1136(3) 0.5730(3) 0.081 Uiso 1 calc R .
H40B H 1.0631(4) 0.1909(3) 0.5872(3) 0.081 Uiso 1 calc R .
H40C H 1.0562(4) 0.1574(3) 0.4939(3) 0.081 Uiso 1 calc R .
P1 P 0.71638(10) 0.26100(6) 0.48015(8) 0.0353(3) Uani 1 d . .
C1 C 0.6845(4) 0.2261(2) 0.3711(3) 0.0398(12) Uani 1 d . .
C2 C 0.7517(4) 0.1755(3) 0.3355(3) 0.0494(13) Uani 1 d . .
H2A H 0.8102(4) 0.1591(3) 0.3675(3) 0.059 Uiso 1 calc R .
C3 C 0.7338(5) 0.1485(3) 0.2521(3) 0.065(2) Uani 1 d . .
H3A H 0.7804(5) 0.1148(3) 0.2284(3) 0.078 Uiso 1 calc R .
C4 C 0.6474(5) 0.1718(3) 0.2055(4) 0.066(2) Uani 1 d . .
H4A H 0.6350(5) 0.1537(3) 0.1500(4) 0.080 Uiso 1 calc R .
C5 C 0.5783(5) 0.2217(3) 0.2400(4) 0.067(2) Uani 1 d . .
H5A H 0.5188(5) 0.2366(3) 0.2083(4) 0.081 Uiso 1 calc R .
C6 C 0.5973(4) 0.2498(3) 0.3214(4) 0.0564(15) Uani 1 d . .
H6A H 0.5518(4) 0.2848(3) 0.3436(4) 0.068 Uiso 1 calc R .
C7 C 0.7133(4) 0.3606(2) 0.4620(3) 0.0374(11) Uani 1 d . .
C8 C 0.7568(4) 0.3906(3) 0.3885(3) 0.0545(14) Uani 1 d . .
H8A H 0.7805(4) 0.3602(3) 0.3446(3) 0.065 Uiso 1 calc R .
C9 C 0.7653(5) 0.4655(3) 0.3795(3) 0.062(2) Uani 1 d . .
H9A H 0.7959(5) 0.4850(3) 0.3301(3) 0.075 Uiso 1 calc R .
C10 C 0.7291(5) 0.5108(3) 0.4426(4) 0.065(2) Uani 1 d . .
H10A H 0.7337(5) 0.5611(3) 0.4360(4) 0.078 Uiso 1 calc R .
C11 C 0.6856(5) 0.4814(3) 0.5162(4) 0.069(2) Uani 1 d . .
H11A H 0.6611(5) 0.5121(3) 0.5596(4) 0.082 Uiso 1 calc R .
C12 C 0.6783(4) 0.4067(3) 0.5259(3) 0.0535(14) Uani 1 d . .
H12A H 0.6495(4) 0.3873(3) 0.5760(3) 0.064 Uiso 1 calc R .
N1 N 0.6099(3) 0.2438(2) 0.5445(2) 0.0377(9) Uani 1 d . .
C13 C 0.5026(4) 0.2459(3) 0.5117(3) 0.0404(12) Uani 1 d . .
N14 N 0.4525(4) 0.1806(2) 0.5048(3) 0.0720(15) Uani 1 d . .
C15 C 0.3504(5) 0.1806(4) 0.4759(4) 0.081(2) Uani 1 d . .
H15A H 0.3149(5) 0.1362(4) 0.4714(4) 0.097 Uiso 1 calc R .
C16 C 0.2970(5) 0.2429(4) 0.4529(4) 0.070(2) Uani 1 d . .
H16A H 0.2268(5) 0.2417(4) 0.4334(4) 0.083 Uiso 1 calc R .
C17 C 0.3524(5) 0.3072(3) 0.4601(4) 0.071(2) Uani 1 d . .
H17A H 0.3196(5) 0.3506(3) 0.4436(4) 0.085 Uiso 1 calc R .
C18 C 0.4537(4) 0.3085(2) 0.4908(3) 0.0493(14) Uani 1 d . .
H18A H 0.4892(4) 0.3527(2) 0.4973(3) 0.059 Uiso 1 calc R .
P2 P 0.79292(10) 0.10803(6) 0.58701(8) 0.0352(3) Uani 1 d . .
C19 C 0.8742(4) 0.0512(2) 0.6606(3) 0.0388(12) Uani 1 d . .
C20 C 0.9160(4) 0.0847(3) 0.7343(3) 0.0477(13) Uani 1 d . .
H20A H 0.9041(4) 0.1342(3) 0.7435(3) 0.057 Uiso 1 calc R .
C21 C 0.9751(4) 0.0452(3) 0.7941(3) 0.0576(15) Uani 1 d . .
H21A H 1.0019(4) 0.0682(3) 0.8435(3) 0.069 Uiso 1 calc R .
C22 C 0.9946(4) -0.0277(3) 0.7814(4) 0.060(2) Uani 1 d . .
H22A H 1.0339(4) -0.0541(3) 0.8222(4) 0.072 Uiso 1 calc R .
C23 C 0.9555(4) -0.0614(3) 0.7079(4) 0.060(2) Uani 1 d . .
H23A H 0.9694(4) -0.1106(3) 0.6985(4) 0.072 Uiso 1 calc R .
C24 C 0.8953(4) -0.0222(3) 0.6474(3) 0.0484(13) Uani 1 d . .
H24A H 0.8690(4) -0.0453(3) 0.5979(3) 0.058 Uiso 1 calc R .
C25 C 0.7492(4) 0.0470(2) 0.5001(3) 0.0372(11) Uani 1 d . .
C26 C 0.8230(4) 0.0147(3) 0.4467(3) 0.0478(13) Uani 1 d . .
H26A H 0.8952(4) 0.0210(3) 0.4584(3) 0.057 Uiso 1 calc R .
C27 C 0.7911(5) -0.0266(3) 0.3764(3) 0.0556(15) Uani 1 d . .
H27A H 0.8415(5) -0.0485(3) 0.3414(3) 0.067 Uiso 1 calc R .
C28 C 0.6861(6) -0.0351(3) 0.3584(3) 0.064(2) Uani 1 d . .
H28A H 0.6645(6) -0.0643(3) 0.3121(3) 0.077 Uiso 1 calc R .
C29 C 0.6123(5) -0.0013(4) 0.4077(4) 0.072(2) Uani 1 d . .
H29A H 0.5406(5) -0.0055(4) 0.3931(4) 0.087 Uiso 1 calc R .
C30 C 0.6429(4) 0.0393(3) 0.4794(3) 0.0530(14) Uani 1 d . .
H30A H 0.5917(4) 0.0613(3) 0.5135(3) 0.064 Uiso 1 calc R .
N2 N 0.6847(3) 0.1249(2) 0.6501(2) 0.0375(9) Uani 1 d . .
C31 C 0.6519(4) 0.0749(3) 0.7148(3) 0.0407(12) Uani 1 d . .
N32 N 0.6338(4) 0.1042(2) 0.7934(3) 0.0608(13) Uani 1 d . .
C33 C 0.5995(6) 0.0595(4) 0.8554(4) 0.081(2) Uani 1 d . .
H33A H 0.5840(6) 0.0796(4) 0.9091(4) 0.097 Uiso 1 calc R .
C34 C 0.5860(5) -0.0129(4) 0.8447(5) 0.086(2) Uani 1 d . .
H34A H 0.5628(5) -0.0418(4) 0.8901(5) 0.103 Uiso 1 calc R .
C35 C 0.6076(5) -0.0433(3) 0.7647(5) 0.071(2) Uani 1 d . .
H35A H 0.5993(5) -0.0931(3) 0.7556(5) 0.085 Uiso 1 calc R .
C36 C 0.6417(4) 0.0016(3) 0.6986(3) 0.0474(13) Uani 1 d . .
H36A H 0.6573(4) -0.0174(3) 0.6444(3) 0.057 Uiso 1 calc R .
Si1 Si 0.63227(11) 0.21523(7) 0.65299(8) 0.0386(3) Uani 1 d . .
C37 C 0.7268(4) 0.2777(2) 0.7100(3) 0.0527(14) Uani 1 d . .
H37A H 0.7378(4) 0.2613(2) 0.7685(3) 0.079 Uiso 1 calc R .
H37B H 0.6980(4) 0.3262(2) 0.7104(3) 0.079 Uiso 1 calc R .
H37C H 0.7934(4) 0.2779(2) 0.6804(3) 0.079 Uiso 1 calc R .
C38 C 0.4994(4) 0.2190(3) 0.7050(3) 0.0568(15) Uani 1 d . .
H38A H 0.5061(4) 0.2040(3) 0.7644(3) 0.085 Uiso 1 calc R .
H38B H 0.4511(4) 0.1870(3) 0.6749(3) 0.085 Uiso 1 calc R .
H38C H 0.4725(4) 0.2680(3) 0.7024(3) 0.085 Uiso 1 calc R .

loop_
_atom_type_symbol
_atom_type_description
_atom_type_scat_dispersion_real
_atom_type_scat_dispersion_imag
_atom_type_scat_source
C C 0.0033 0.0016 'International Tables Vol C Tables 4.2.6.8 and 6.1.1.4'
H H 0.0000 0.0000 'International Tables Vol C Tables 4.2.6.8 and 6.1.1.4'
N N 0.0061 0.0033 'International Tables Vol C Tables 4.2.6.8 and 6.1.1.4'
Si Si 0.0817 0.0704 'International Tables Vol C Tables 4.2.6.8 and 6.1.1.4'
P P 0.1023 0.0942 'International Tables Vol C Tables 4.2.6.8 and 6.1.1.4'
Pt Pt -1.7033 8.3905 'International Tables Vol C Tables 4.2.6.8 and 6.1.1.4'

loop_
_geom_angle_atom_site_label_1
_geom_angle_atom_site_label_2
_geom_angle_atom_site_label_3
_geom_angle
_geom_angle_site_symmetry_1
_geom_angle_site_symmetry_3
_geom_angle_publ_flag
C40 Pt1 C39 83.7(2) . . ?
C40 Pt1 P2 89.98(15) . . ?
C39 Pt1 P2 173.6(2) . . ?
C40 Pt1 P1 168.5(2) . . ?
C39 Pt1 P1 91.2(2) . . ?
P2 Pt1 P1 95.24(4) . . ?
N1 P1 C1 107.8(2) . . ?
N1 P1 C7 104.9(2) . . ?
C1 P1 C7 101.6(2) . . ?
N1 P1 Pt1 113.66(13) . . ?
C1 P1 Pt1 109.5(2) . . ?
C7 P1 Pt1 118.4(2) . . ?
C2 C1 C6 118.1(4) . . ?
C2 C1 P1 118.2(4) . . ?
C6 C1 P1 123.6(4) . . ?
C1 C2 C3 121.1(5) . . ?
C4 C3 C2 119.5(5) . . ?
C3 C4 C5 120.6(5) . . ?
C4 C5 C6 120.0(5) . . ?
C5 C6 C1 120.7(5) . . ?
C12 C7 C8 118.6(4) . . ?
C12 C7 P1 120.3(4) . . ?
C8 C7 P1 120.8(4) . . ?
C7 C8 C9 120.7(5) . . ?
C10 C9 C8 120.3(5) . . ?
C9 C10 C11 119.5(5) . . ?
C10 C11 C12 120.3(5) . . ?
C7 C12 C11 120.6(5) . . ?
C13 N1 P1 122.0(3) . . ?
C13 N1 Si1 118.5(3) . . ?
P1 N1 Si1 119.3(2) . . ?
C18 C13 N14 121.7(5) . . ?
C18 C13 N1 122.3(5) . . ?
N14 C13 N1 115.9(4) . . ?
C15 N14 C13 117.6(5) . . ?
N14 C15 C16 123.0(6) . . ?
C15 C16 C17 116.7(5) . . ?
C18 C17 C16 121.2(5) . . ?
C13 C18 C17 119.7(5) . . ?
N2 P2 C25 107.1(2) . . ?
N2 P2 C19 101.0(2) . . ?
C25 P2 C19 105.4(2) . . ?
N2 P2 Pt1 115.25(13) . . ?
C25 P2 Pt1 109.95(15) . . ?
C19 P2 Pt1 117.2(2) . . ?
C24 C19 C20 118.6(4) . . ?
C24 C19 P2 124.4(4) . . ?
C20 C19 P2 117.0(3) . . ?
C21 C20 C19 120.5(5) . . ?
C22 C21 C20 120.7(5) . . ?
C21 C22 C23 119.5(5) . . ?
C22 C23 C24 120.3(5) . . ?
C19 C24 C23 120.4(5) . . ?
C30 C25 C26 118.4(5) . . ?
C30 C25 P2 121.0(4) . . ?
C26 C25 P2 120.1(4) . . ?
C27 C26 C25 120.9(5) . . ?
C28 C27 C26 119.8(5) . . ?
C27 C28 C29 120.4(5) . . ?
C28 C29 C30 120.6(6) . . ?
C25 C30 C29 119.9(5) . . ?
C31 N2 P2 121.7(3) . . ?
C31 N2 Si1 118.0(3) . . ?
P2 N2 Si1 118.6(2) . . ?
N32 C31 C36 122.5(5) . . ?
N32 C31 N2 115.5(4) . . ?
C36 C31 N2 122.0(4) . . ?
C33 N32 C31 117.4(5) . . ?
N32 C33 C34 123.9(6) . . ?
C33 C34 C35 118.6(6) . . ?
C36 C35 C34 119.0(6) . . ?
C31 C36 C35 118.5(5) . . ?
N1 Si1 N2 107.7(2) . . ?
N1 Si1 C37 110.8(2) . . ?
N2 Si1 C37 110.4(2) . . ?
N1 Si1 C38 105.3(2) . . ?
N2 Si1 C38 112.3(2) . . ?
C37 Si1 C38 110.1(2) . . ?

loop_
_geom_bond_atom_site_label_1
_geom_bond_atom_site_label_2
_geom_bond_distance
_geom_bond_site_symmetry_2
_geom_bond_publ_flag
Pt1 C40 2.089(5) . ?
Pt1 C39 2.101(5) . ?
Pt1 P2 2.2892(12) . ?
Pt1 P1 2.2961(12) . ?
P1 N1 1.709(4) . ?
P1 C1 1.840(5) . ?
P1 C7 1.848(4) . ?
C1 C2 1.376(7) . ?
C1 C6 1.398(7) . ?
C2 C3 1.395(7) . ?
C3 C4 1.363(7) . ?
C4 C5 1.374(8) . ?
C5 C6 1.376(7) . ?
C7 C12 1.377(6) . ?
C7 C8 1.380(6) . ?
C8 C9 1.386(7) . ?
C9 C10 1.363(7) . ?
C10 C11 1.379(8) . ?
C11 C12 1.383(7) . ?
N1 C13 1.435(6) . ?
N1 Si1 1.773(4) . ?
C13 C18 1.340(6) . ?
C13 N14 1.357(6) . ?
N14 C15 1.353(8) . ?
C15 C16 1.371(8) . ?
C16 C17 1.372(8) . ?
C17 C18 1.354(8) . ?
P2 N2 1.713(4) . ?
P2 C25 1.826(5) . ?
P2 C19 1.841(5) . ?
C19 C24 1.387(6) . ?
C19 C20 1.391(6) . ?
C20 C21 1.382(6) . ?
C21 C22 1.375(7) . ?
C22 C23 1.377(7) . ?
C23 C24 1.394(7) . ?
C25 C30 1.378(6) . ?
C25 C26 1.384(7) . ?
C26 C27 1.379(7) . ?
C27 C28 1.355(8) . ?
C28 C29 1.359(8) . ?
C29 C30 1.384(7) . ?
N2 C31 1.422(6) . ?
N2 Si1 1.785(4) . ?
C31 N32 1.350(6) . ?
C31 C36 1.372(6) . ?
N32 C33 1.336(7) . ?
C33 C34 1.349(9) . ?
C34 C35 1.385(9) . ?
C35 C36 1.384(7) . ?
Si1 C37 1.863(5) . ?
Si1 C38 1.867(5) . ?

loop_
_geom_torsion_atom_site_label_1
_geom_torsion_atom_site_label_2
_geom_torsion_atom_site_label_3
_geom_torsion_atom_site_label_4
_geom_torsion
_geom_torsion_site_symmetry_1
_geom_torsion_site_symmetry_2
_geom_torsion_site_symmetry_3
_geom_torsion_site_symmetry_4
_geom_torsion_publ_flag
C40 Pt1 P1 N1 150.2(7) . . . . ?
C39 Pt1 P1 N1 -146.5(2) . . . . ?
P2 Pt1 P1 N1 33.61(15) . . . . ?
C40 Pt1 P1 C1 29.6(7) . . . . ?
C39 Pt1 P1 C1 92.9(2) . . . . ?
P2 Pt1 P1 C1 -87.0(2) . . . . ?
C40 Pt1 P1 C7 -86.1(7) . . . . ?
C39 Pt1 P1 C7 -22.8(2) . . . . ?
P2 Pt1 P1 C7 157.3(2) . . . . ?
N1 P1 C1 C2 -122.9(4) . . . . ?
C7 P1 C1 C2 127.2(4) . . . . ?
Pt1 P1 C1 C2 1.2(4) . . . . ?
N1 P1 C1 C6 59.1(5) . . . . ?
C7 P1 C1 C6 -50.8(5) . . . . ?
Pt1 P1 C1 C6 -176.8(4) . . . . ?
C6 C1 C2 C3 0.0(8) . . . . ?
P1 C1 C2 C3 -178.1(4) . . . . ?
C1 C2 C3 C4 -0.9(9) . . . . ?
C2 C3 C4 C5 0.2(10) . . . . ?
C3 C4 C5 C6 1.3(10) . . . . ?
C4 C5 C6 C1 -2.2(9) . . . . ?
C2 C1 C6 C5 1.6(8) . . . . ?
P1 C1 C6 C5 179.6(4) . . . . ?
N1 P1 C7 C12 33.8(5) . . . . ?
C1 P1 C7 C12 145.9(4) . . . . ?
Pt1 P1 C7 C12 -94.2(4) . . . . ?
N1 P1 C7 C8 -153.5(4) . . . . ?
C1 P1 C7 C8 -41.4(5) . . . . ?
Pt1 P1 C7 C8 78.6(4) . . . . ?
C12 C7 C8 C9 0.2(8) . . . . ?
P1 C7 C8 C9 -172.6(4) . . . . ?
C7 C8 C9 C10 -1.2(9) . . . . ?
C8 C9 C10 C11 1.2(10) . . . . ?
C9 C10 C11 C12 -0.3(10) . . . . ?
C8 C7 C12 C11 0.6(8) . . . . ?
P1 C7 C12 C11 173.6(4) . . . . ?
C10 C11 C12 C7 -0.6(9) . . . . ?
C1 P1 N1 C13 -34.2(4) . . . . ?
C7 P1 N1 C13 73.4(4) . . . . ?
Pt1 P1 N1 C13 -155.8(3) . . . . ?
C1 P1 N1 Si1 140.6(2) . . . . ?
C7 P1 N1 Si1 -111.8(2) . . . . ?
Pt1 P1 N1 Si1 19.0(3) . . . . ?
P1 N1 C13 C18 -72.1(6) . . . . ?
Si1 N1 C13 C18 113.1(5) . . . . ?
P1 N1 C13 N14 109.4(5) . . . . ?
Si1 N1 C13 N14 -65.4(5) . . . . ?
C18 C13 N14 C15 0.1(8) . . . . ?
N1 C13 N14 C15 178.6(5) . . . . ?
C13 N14 C15 C16 0.5(10) . . . . ?
N14 C15 C16 C17 0.3(10) . . . . ?
C15 C16 C17 C18 -1.8(10) . . . . ?
N14 C13 C18 C17 -1.5(8) . . . . ?
N1 C13 C18 C17 -180.0(5) . . . . ?
C16 C17 C18 C13 2.4(9) . . . . ?
C40 Pt1 P2 N2 142.4(2) . . . . ?
C39 Pt1 P2 N2 132.8(14) . . . . ?
P1 Pt1 P2 N2 -47.84(14) . . . . ?
C40 Pt1 P2 C25 -96.4(2) . . . . ?
C39 Pt1 P2 C25 -106.0(15) . . . . ?
P1 Pt1 P2 C25 73.3(2) . . . . ?
C40 Pt1 P2 C19 23.8(2) . . . . ?
C39 Pt1 P2 C19 14.2(15) . . . . ?
P1 Pt1 P2 C19 -166.5(2) . . . . ?
N2 P2 C19 C24 112.2(4) . . . . ?
C25 P2 C19 C24 0.8(5) . . . . ?
Pt1 P2 C19 C24 -121.8(4) . . . . ?
N2 P2 C19 C20 -67.3(4) . . . . ?
C25 P2 C19 C20 -178.6(4) . . . . ?
Pt1 P2 C19 C20 58.7(4) . . . . ?
C24 C19 C20 C21 -1.5(7) . . . . ?
P2 C19 C20 C21 178.0(4) . . . . ?
C19 C20 C21 C22 0.7(8) . . . . ?
C20 C21 C22 C23 0.6(9) . . . . ?
C21 C22 C23 C24 -1.0(9) . . . . ?
C20 C19 C24 C23 1.1(8) . . . . ?
P2 C19 C24 C23 -178.3(4) . . . . ?
C22 C23 C24 C19 0.1(8) . . . . ?
N2 P2 C25 C30 18.4(4) . . . . ?
C19 P2 C25 C30 125.3(4) . . . . ?
Pt1 P2 C25 C30 -107.6(4) . . . . ?
N2 P2 C25 C26 -169.9(4) . . . . ?
C19 P2 C25 C26 -63.0(4) . . . . ?
Pt1 P2 C25 C26 64.2(4) . . . . ?
C30 C25 C26 C27 -2.6(7) . . . . ?
P2 C25 C26 C27 -174.5(4) . . . . ?
C25 C26 C27 C28 0.9(8) . . . . ?
C26 C27 C28 C29 2.1(9) . . . . ?
C27 C28 C29 C30 -3.3(9) . . . . ?
C26 C25 C30 C29 1.4(8) . . . . ?
P2 C25 C30 C29 173.3(4) . . . . ?
C28 C29 C30 C25 1.5(9) . . . . ?
C25 P2 N2 C31 81.5(4) . . . . ?
C19 P2 N2 C31 -28.5(4) . . . . ?
Pt1 P2 N2 C31 -155.9(3) . . . . ?
C25 P2 N2 Si1 -113.9(2) . . . . ?
C19 P2 N2 Si1 136.1(2) . . . . ?
Pt1 P2 N2 Si1 8.8(3) . . . . ?
P2 N2 C31 N32 130.9(4) . . . . ?
Si1 N2 C31 N32 -33.9(5) . . . . ?
P2 N2 C31 C36 -47.8(6) . . . . ?
Si1 N2 C31 C36 147.5(4) . . . . ?
C36 C31 N32 C33 -3.5(8) . . . . ?
N2 C31 N32 C33 177.9(5) . . . . ?
C31 N32 C33 C34 2.6(10) . . . . ?
N32 C33 C34 C35 -0.8(11) . . . . ?
C33 C34 C35 C36 -0.3(10) . . . . ?
N32 C31 C36 C35 2.5(8) . . . . ?
N2 C31 C36 C35 -179.0(5) . . . . ?
C34 C35 C36 C31 -0.6(8) . . . . ?
C13 N1 Si1 N2 105.0(3) . . . . ?
P1 N1 Si1 N2 -69.9(3) . . . . ?
C13 N1 Si1 C37 -134.0(4) . . . . ?
P1 N1 Si1 C37 51.0(3) . . . . ?
C13 N1 Si1 C38 -15.0(4) . . . . ?
P1 N1 Si1 C38 170.0(2) . . . . ?
C31 N2 Si1 N1 -142.6(3) . . . . ?
P2 N2 Si1 N1 52.2(3) . . . . ?
C31 N2 Si1 C37 96.3(4) . . . . ?
P2 N2 Si1 C37 -69.0(3) . . . . ?
C31 N2 Si1 C38 -27.0(4) . . . . ?
P2 N2 Si1 C38 167.7(2) . . . . ?
